data_2009256
loop_
_publ_author_name
'Zheng, Chong'
'Hosmane, Narayan S.'

_publ_section_title
;
 3,3,6,6-Tetramethyl-1-trimethylsilyl-3,6-diaza-1,4,5-tricarbaheptaborane(10)
;
_journal_issue 12
_journal_name_full 'Acta Crystallographica Section C'
_journal_page_first 2107
_journal_page_last 2109
_journal_paper_doi 10.1107/S0108270199011294
_journal_volume 55
_journal_year 1999
_chemical_formula_sum 'C10 H30 B2 N2 Si'
_chemical_formula_weight 228.07
_chemical_name_systematic
;
1-trimethylsilyl-3,6-dimethyl-3,6-diaza-1,4,5-tricarbaheptaborane(10)
;
_space_group_IT_number 19
_symmetry_cell_setting orthorhombic
_symmetry_space_group_name_Hall 'P 2ac 2ab'
_symmetry_space_group_name_H-M 'P 21 21 21'
_cell_angle_alpha 90.00
_cell_angle_beta 90.00
_cell_angle_gamma 90.00
_cell_formula_units_Z 4
_cell_length_a 6.47310(10)
_cell_length_b 11.41040(10)
_cell_length_c 20.4092(3)
_cell_measurement_reflns_used 130
_cell_measurement_temperature 293(2)
_cell_measurement_theta_max 23
_cell_measurement_theta_min -23
_cell_volume 1507.44(3)
_computing_cell_refinement 'SMART and SAINT (Siemens, 1995)'
_computing_data_collection 'SMART (Siemens, 1995)'
_computing_data_reduction SAINT
_computing_molecular_graphics SHELXL
_computing_publication_material SHELXL
_computing_structure_refinement 'SHELXL (Sheldrick, 1997)'
_computing_structure_solution 'SIR97 (Altomare et al., 1999)'
_diffrn_ambient_temperature 293(2)
_diffrn_detector_area_resol_mean 0
_diffrn_measured_fraction_theta_full 0.992
_diffrn_measured_fraction_theta_max 0.992
_diffrn_measurement_device_type 'Siemens SMART CCD PLATFORM'
_diffrn_measurement_method \w
_diffrn_radiation_monochromator graphite
_diffrn_radiation_source 'fine-focus sealed tube'
_diffrn_radiation_type MoK\a
_diffrn_radiation_wavelength 0.71073
_diffrn_reflns_av_R_equivalents 0.024
_diffrn_reflns_av_sigmaI/netI 0.0237
_diffrn_reflns_limit_h_max 8
_diffrn_reflns_limit_h_min -6
_diffrn_reflns_limit_k_max 14
_diffrn_reflns_limit_k_min -14
_diffrn_reflns_limit_l_max 26
_diffrn_reflns_limit_l_min -25
_diffrn_reflns_number 9854
_diffrn_reflns_theta_full 27.86
_diffrn_reflns_theta_max 27.86
_diffrn_reflns_theta_min 2.00
_exptl_absorpt_coefficient_mu 0.132
_exptl_absorpt_correction_T_max 0.924
_exptl_absorpt_correction_T_min 0.749
_exptl_absorpt_correction_type multi-scan
_exptl_absorpt_process_details '(SADABS; Sheldrick, 1996)'
_exptl_crystal_colour 'light yellow'
_exptl_crystal_density_diffrn 1.005
_exptl_crystal_density_method 'not measured'
_exptl_crystal_description fragment
_exptl_crystal_F_000 512
_exptl_crystal_size_max 0.6
_exptl_crystal_size_mid 0.3
_exptl_crystal_size_min 0.3
_refine_diff_density_max 0.21
_refine_diff_density_min -0.17
_refine_ls_abs_structure_details 'Flack (1983)'
_refine_ls_abs_structure_Flack -0.07(14)
_refine_ls_extinction_coef 0.0009(18)
_refine_ls_extinction_method SHELXL
_refine_ls_goodness_of_fit_ref 1.243
_refine_ls_hydrogen_treatment mixed
_refine_ls_matrix_type full
_refine_ls_number_parameters 157
_refine_ls_number_reflns 3554
_refine_ls_number_restraints 0
_refine_ls_restrained_S_all 1.243
_refine_ls_R_factor_all 0.046
_refine_ls_R_factor_gt 0.043
_refine_ls_shift/su_max 0.019
_refine_ls_shift/su_mean 0.003
_refine_ls_structure_factor_coef Fsqd
_refine_ls_weighting_details 'calc w = 1/[\s^2^(Fo^2^)+(0.0479P)^2^+0.2776P] where P = (Fo^2^+2Fc^2^)/3'
_refine_ls_weighting_scheme calc
_refine_ls_wR_factor_ref 0.115
_reflns_number_gt 3384
_reflns_number_total 3554
_reflns_threshold_expression I>2\s(I)
_cod_data_source_file fr1209.cif
_cod_data_source_block FR1209
_cod_database_code 2009256

loop_
_symmetry_equiv_pos_as_xyz
'x, y, z'
'-x+1/2, -y, z+1/2'
'x+1/2, -y+1/2, -z'
'-x, y+1/2, -z+1/2'

loop_
_atom_site_label
_atom_site_fract_x
_atom_site_fract_y
_atom_site_fract_z
_atom_site_U_iso_or_equiv
_atom_site_adp_type
_atom_site_calc_flag
_atom_site_refinement_flags
_atom_site_occupancy
_atom_site_disorder_assembly
_atom_site_disorder_group
_atom_site_type_symbol
Si 0.72151(8) 0.58194(4) 0.57895(2) 0.03613(14) Uani d . 1 . . Si
B1 0.7554(4) 0.33893(17) 0.58393(9) 0.0393(4) Uani d . 1 . . B
B2 0.8101(4) 0.47423(19) 0.70160(10) 0.0436(5) Uani d . 1 . . B
C 0.8294(3) 0.45401(15) 0.62339(9) 0.0333(4) Uani d . 1 . . C
C1 0.7528(4) 0.17949(17) 0.67606(10) 0.0538(6) Uani d . 1 . . C
H1A 0.7964 0.0999 0.6855 0.070 Uiso calc R 1 . . H
H1B 0.6044 0.1775 0.6694 0.070 Uiso calc R 1 . . H
C2 0.7943(5) 0.25249(19) 0.73637(10) 0.0581(6) Uani d . 1 . . C
H2A 0.7567 0.2058 0.7743 0.075 Uiso calc R 1 . . H
H2B 0.9421 0.2657 0.7388 0.075 Uiso calc R 1 . . H
N1 0.8495(3) 0.21498(14) 0.61322(8) 0.0430(4) Uani d . 1 . . N
N2 0.6895(3) 0.36960(15) 0.74307(7) 0.0423(4) Uani d . 1 . . N
C11 1.0772(4) 0.2211(2) 0.61893(16) 0.0665(7) Uani d . 1 . . C
H11A 1.1350 0.2461 0.5779 0.100 Uiso calc R 1 . . H
H11B 1.1304 0.1451 0.6299 0.100 Uiso calc R 1 . . H
H11C 1.1139 0.2760 0.6526 0.100 Uiso calc R 1 . . H
C12 0.7977(5) 0.1203(2) 0.56522(13) 0.0692(7) Uani d . 1 . . C
H12A 0.6504 0.1144 0.5609 0.104 Uiso calc R 1 . . H
H12B 0.8520 0.0470 0.5806 0.104 Uiso calc R 1 . . H
H12C 0.8576 0.1387 0.5234 0.104 Uiso calc R 1 . . H
C21 0.4684(4) 0.3636(3) 0.72500(13) 0.0659(7) Uani d . 1 . . C
H21A 0.4559 0.3431 0.6796 0.099 Uiso calc R 1 . . H
H21B 0.4049 0.4385 0.7324 0.099 Uiso calc R 1 . . H
H21C 0.4008 0.3053 0.7513 0.099 Uiso calc R 1 . . H
C22 0.7026(5) 0.3999(2) 0.81401(9) 0.0628(6) Uani d . 1 . . C
H22A 0.8450 0.4035 0.8271 0.094 Uiso calc R 1 . . H
H22B 0.6326 0.3411 0.8393 0.094 Uiso calc R 1 . . H
H22C 0.6386 0.4747 0.8214 0.094 Uiso calc R 1 . . H
C101 0.8254(4) 0.72466(19) 0.61086(12) 0.0549(6) Uani d . 1 . . C
H10A 0.7655 0.7883 0.5867 0.082 Uiso calc R 1 . . H
H10B 0.9728 0.7261 0.6058 0.082 Uiso calc R 1 . . H
H10C 0.7910 0.7325 0.6564 0.082 Uiso calc R 1 . . H
C102 0.7919(5) 0.5812(2) 0.48972(9) 0.0599(6) Uani d . 1 . . C
H10D 0.7325 0.6485 0.4687 0.090 Uiso calc R 1 . . H
H10E 0.7397 0.5111 0.4696 0.090 Uiso calc R 1 . . H
H10F 0.9395 0.5836 0.4853 0.090 Uiso calc R 1 . . H
C103 0.4322(3) 0.5876(2) 0.58437(13) 0.0572(5) Uani d . 1 . . C
H10G 0.3823 0.6547 0.5608 0.086 Uiso calc R 1 . . H
H10H 0.3914 0.5934 0.6295 0.086 Uiso calc R 1 . . H
H10I 0.3749 0.5176 0.5656 0.086 Uiso calc R 1 . . H
HB12 0.579(4) 0.318(2) 0.5847(12) 0.052(6) Uiso d . 1 . . H
HC 0.960(4) 0.463(2) 0.6154(12) 0.048(6) Uiso d . 1 . . H
HB11 0.811(4) 0.336(2) 0.5313(12) 0.060(7) Uiso d . 1 . . H
HB22 0.958(4) 0.481(2) 0.7301(12) 0.054(6) Uiso d . 1 . . H
HB21 0.707(4) 0.551(2) 0.7174(12) 0.069(8) Uiso d . 1 . . H

loop_
_atom_site_aniso_label
_atom_site_aniso_U_11
_atom_site_aniso_U_22
_atom_site_aniso_U_33
_atom_site_aniso_U_12
_atom_site_aniso_U_13
_atom_site_aniso_U_23
Si 0.0434(3) 0.0322(2) 0.0328(2) -0.0009(2) -0.0006(2) 0.00234(19)
B1 0.0500(13) 0.0362(9) 0.0317(9) 0.0018(8) -0.0054(9) 0.0002(7)
B2 0.0571(13) 0.0396(10) 0.0339(10) -0.0121(10) -0.0056(10) 0.0006(8)
C 0.0326(9) 0.0342(8) 0.0330(8) -0.0018(7) -0.0011(7) 0.0017(6)
C1 0.0740(16) 0.0359(9) 0.0516(11) -0.0046(11) 0.0018(12) 0.0066(8)
C2 0.0873(17) 0.0487(11) 0.0382(10) 0.0053(12) -0.0040(12) 0.0104(8)
N1 0.0540(10) 0.0342(8) 0.0407(9) 0.0031(7) -0.0031(7) -0.0021(7)
N2 0.0506(9) 0.0471(8) 0.0293(7) -0.0028(8) 0.0004(7) 0.0025(6)
C11 0.0500(13) 0.0591(14) 0.090(2) 0.0146(12) -0.0012(13) 0.0018(14)
C12 0.106(2) 0.0399(10) 0.0619(13) 0.0020(13) -0.0061(15) -0.0151(9)
C21 0.0490(13) 0.0911(18) 0.0577(14) -0.0092(13) 0.0091(11) -0.0063(13)
C22 0.0927(17) 0.0650(14) 0.0306(9) -0.0012(14) 0.0024(11) -0.0001(9)
C101 0.0670(16) 0.0397(10) 0.0579(13) -0.0092(10) 0.0017(12) -0.0023(9)
C102 0.0911(17) 0.0511(11) 0.0375(10) -0.0001(14) 0.0054(11) 0.0088(9)
C103 0.0489(11) 0.0525(11) 0.0702(15) 0.0068(10) -0.0054(11) 0.0046(13)

loop_
_atom_type_symbol
_atom_type_description
_atom_type_scat_dispersion_real
_atom_type_scat_dispersion_imag
_atom_type_scat_source
C C 0.0033 0.0016 'International Tables Vol C Tables 4.2.6.8 and 6.1.1.4'
B B 0.0013 0.0007 'International Tables Vol C Tables 4.2.6.8 and 6.1.1.4'
N N 0.0061 0.0033 'International Tables Vol C Tables 4.2.6.8 and 6.1.1.4'
Si Si 0.0817 0.0704 'International Tables Vol C Tables 4.2.6.8 and 6.1.1.4'
H H 0.0000 0.0000 'International Tables Vol C Tables 4.2.6.8 and 6.1.1.4'

loop_
_geom_angle_atom_site_label_1
_geom_angle_atom_site_label_2
_geom_angle_atom_site_label_3
_geom_angle
_geom_angle_publ_flag
C Si C101 112.20(10) yes
C Si C102 112.29(10) yes
C101 Si C102 104.68(11) yes
C Si C103 111.96(10) yes
C101 Si C103 107.88(12) yes
C102 Si C103 107.42(12) yes
C B1 N1 114.01(14) yes
C B2 N2 115.93(15) yes
B1 C B2 125.86(15) yes
B1 C Si 106.54(12) yes
B2 C Si 109.94(13) yes
N1 C1 C2 118.62(19) yes
N2 C2 C1 118.92(19) yes
C11 N1 C1 111.4(2) yes
C11 N1 C12 108.0(2) yes
C1 N1 C12 105.92(18) yes
C11 N1 B1 110.82(17) yes
C1 N1 B1 113.02(16) yes
C12 N1 B1 107.39(16) yes
C21 N2 C22 107.91(19) ?
C21 N2 C2 111.9(2) ?
C22 N2 C2 105.59(16) ?
C21 N2 B2 111.19(18) ?
C22 N2 B2 107.57(16) ?
C2 N2 B2 112.39(17) ?
HB11 B1 HB12 108.7(18) ?
HB11 B1 C 113.7(13) ?
HB12 B1 C 116.8(12) ?
HB11 B1 N1 101.5(13) ?
HB12 B1 N1 100.4(12) ?
HB22 B2 HB21 107.5(18) ?
HB22 B2 C 117.0(13) ?
HB21 B2 C 115.5(13) ?
HB22 B2 N2 100.7(13) ?
HB21 B2 N2 97.5(14) ?
HC C B1 106.7(16) ?
HC C B2 104.2(16) ?
HC C Si 100.8(16) ?

loop_
_geom_bond_atom_site_label_1
_geom_bond_atom_site_label_2
_geom_bond_site_symmetry_2
_geom_bond_distance
_geom_bond_publ_flag
Si C . 1.8551(18) yes
Si C101 . 1.878(2) yes
Si C102 . 1.877(2) yes
Si C103 . 1.877(2) yes
B1 C . 1.613(3) yes
B1 N1 . 1.652(3) yes
B2 C . 1.618(3) yes
B2 N2 . 1.659(3) yes
C1 N1 . 1.483(3) yes
C1 C2 . 1.510(3) yes
C2 N2 . 1.505(3) yes
N1 C11 . 1.480(3) ?
N1 C12 . 1.497(3) ?
N2 C21 . 1.480(3) ?
N2 C22 . 1.491(2) ?
B1 HB11 . 1.13(3) ?
B1 HB12 . 1.16(2) ?
B2 HB22 . 1.12(3) ?
B2 HB21 . 1.15(3) ?
C HC . 0.87(3) ?
